data_2236650
loop_
_publ_author_name
'Fran\,cois, Alison'
'Marty, Louise'
'Picard, Claude'
'Mallet-Ladeira, Sonia'
'Benoist, Eric'

_publ_section_title
;
 Di-<i>tert</i>-butyl
 <i>N</i>-{[1-(pyridin-4-yl)-1<i>H</i>-1,2,3-triazol-4-yl]methyl}iminodiacetate
;
_journal_coeditor_code SU2510
_journal_issue 11
_journal_name_full 'Acta Crystallographica Section E'
_journal_page_first o3162
_journal_paper_doi 10.1107/S1600536812042596
_journal_volume 68
_journal_year 2012
_chemical_formula_iupac 'C20 H29 N5 O4'
_chemical_formula_moiety 'C20 H29 N5 O4'
_chemical_formula_sum 'C20 H29 N5 O4'
_chemical_formula_weight 403.48
_chemical_name_systematic
;
Di-<i>tert</i>-butyl
<i>N</i>-{[1-(pyridin-4-yl)-1<i>H</i>-1,2,3-triazol-4-yl]methyl}iminodiacetate
;
_space_group_IT_number 4
_symmetry_cell_setting monoclinic
_symmetry_space_group_name_Hall 'P 2yb'
_symmetry_space_group_name_H-M 'P 1 21 1'
_atom_sites_solution_hydrogens geom
_atom_sites_solution_primary direct
_atom_sites_solution_secondary difmap
_cell_angle_alpha 90
_cell_angle_beta 110.840(4)
_cell_angle_gamma 90
_cell_formula_units_Z 2
_cell_length_a 9.1568(8)
_cell_length_b 11.4452(10)
_cell_length_c 11.4928(11)
_cell_measurement_reflns_used 1261
_cell_measurement_temperature 193(2)
_cell_measurement_theta_max 21.28
_cell_measurement_theta_min 2.38
_cell_volume 1125.66(18)
_computing_cell_refinement 'APEX2  and SAINT (Bruker, 2008)'
_computing_data_collection 'APEX2 (Bruker, 2008)'
_computing_data_reduction 'SAINT (Bruker, 2008)'
_computing_molecular_graphics 'Ortep-3 for Windows (Farrugia, 2012)'
_computing_publication_material 'WinGX publication routines (Farrugia, 2012) and publCIF (Westrip, 2010)'
_computing_structure_refinement 'SHELXL97 (Sheldrick, 2008)'
_computing_structure_solution 'SHELXS97 (Sheldrick, 2008)'
_diffrn_ambient_temperature 193(2)
_diffrn_measured_fraction_theta_full 0.975
_diffrn_measured_fraction_theta_max 0.975
_diffrn_measurement_device_type 'Bruker Kappa APEXII Quazar'
_diffrn_measurement_method 'phi and omega scans'
_diffrn_radiation_monochromator 'multilayer optics'
_diffrn_radiation_source 'microfocus sealed tube'
_diffrn_radiation_type MoK\a
_diffrn_radiation_wavelength 0.71073
_diffrn_reflns_av_R_equivalents 0.0773
_diffrn_reflns_limit_h_max 11
_diffrn_reflns_limit_h_min -13
_diffrn_reflns_limit_k_max 16
_diffrn_reflns_limit_k_min -14
_diffrn_reflns_limit_l_max 16
_diffrn_reflns_limit_l_min -16
_diffrn_reflns_number 11329
_diffrn_reflns_theta_full 30.58
_diffrn_reflns_theta_max 30.58
_diffrn_reflns_theta_min 3.04
_diffrn_standards_decay_% 0
_diffrn_standards_interval_count 0
_diffrn_standards_interval_time 0
_diffrn_standards_number 0
_exptl_absorpt_coefficient_mu 0.085
_exptl_absorpt_correction_T_max 0.997
_exptl_absorpt_correction_T_min 0.989
_exptl_absorpt_correction_type multi-scan
_exptl_absorpt_process_details '(SADABS; Bruker, 2008)'
_exptl_crystal_colour colourless
_exptl_crystal_density_diffrn 1.19
_exptl_crystal_density_method 'not measured'
_exptl_crystal_description plate
_exptl_crystal_F_000 432
_exptl_crystal_size_max 0.2
_exptl_crystal_size_mid 0.1
_exptl_crystal_size_min 0.04
_refine_diff_density_max 0.175
_refine_diff_density_min -0.178
_refine_ls_extinction_method none
_refine_ls_goodness_of_fit_ref 1.003
_refine_ls_hydrogen_treatment constr
_refine_ls_matrix_type full
_refine_ls_number_parameters 268
_refine_ls_number_reflns 3530
_refine_ls_number_restraints 1
_refine_ls_restrained_S_all 1.003
_refine_ls_R_factor_all 0.1306
_refine_ls_R_factor_gt 0.0585
_refine_ls_shift/su_max 0.001
_refine_ls_shift/su_mean 0
_refine_ls_structure_factor_coef Fsqd
_refine_ls_weighting_details 'calc w=1/[\s^2^(Fo^2^)+(0.0464P)^2^] where P=(Fo^2^+2Fc^2^)/3'
_refine_ls_weighting_scheme calc
_refine_ls_wR_factor_gt 0.1016
_refine_ls_wR_factor_ref 0.122
_reflns_number_gt 1947
_reflns_number_total 3530
_reflns_threshold_expression >2sigma(I)
_cod_data_source_file su2510.cif
_cod_data_source_block I
_cod_original_sg_symbol_H-M 'P 21'
_cod_database_code 2236650
_cod_database_fobs_code 2236650

loop_
_symmetry_equiv_pos_as_xyz
'x, y, z'
'-x, y+1/2, -z'

loop_
_atom_site_type_symbol
_atom_site_label
_atom_site_fract_x
_atom_site_fract_y
_atom_site_fract_z
_atom_site_U_iso_or_equiv
_atom_site_adp_type
_atom_site_calc_flag
_atom_site_refinement_flags
_atom_site_occupancy
_atom_site_symmetry_multiplicity
O O2 0.8574(2) 0.02696(19) 0.4779(2) 0.0380(5) Uani d . 1 1
N N1 1.0194(3) 0.7418(2) 0.9730(2) 0.0392(7) Uani d . 1 1
O O3 0.6055(3) 0.0266(2) 0.8927(2) 0.0521(7) Uani d . 1 1
O O4 0.5024(3) -0.13966(19) 0.7905(2) 0.0378(6) Uani d . 1 1
N N5 0.6572(3) 0.1115(2) 0.6817(2) 0.0276(6) Uani d . 1 1
N N3 0.5993(3) 0.5068(2) 0.6577(2) 0.0407(7) Uani d . 1 1
N N4 0.5251(3) 0.4092(3) 0.6151(2) 0.0393(7) Uani d . 1 1
C C4 0.9274(3) 0.5441(3) 0.9510(3) 0.0342(8) Uani d . 1 1
H H4 0.9346 0.4682 0.9859 0.041 Uiso calc R 1 1
C C17 0.4539(4) -0.1904(3) 0.8901(3) 0.0442(9) Uani d . 1 1
C C6 0.7207(4) 0.3635(3) 0.7862(3) 0.0293(7) Uani d . 1 1
H H6 0.7926 0.3216 0.8537 0.035 Uiso calc R 1 1
C C7 0.5962(3) 0.3197(3) 0.6918(3) 0.0278(7) Uani d . 1 1
C C10 0.8501(4) 0.0438(3) 0.5901(3) 0.0323(7) Uani d . 1 1
C C9 0.7146(3) 0.1245(3) 0.5787(3) 0.0290(7) Uani d . 1 1
H H9A 0.7481 0.2064 0.576 0.035 Uiso calc R 1 1
H H9B 0.6281 0.1081 0.4993 0.035 Uiso calc R 1 1
N N2 0.7201(3) 0.4797(2) 0.7634(2) 0.0277(6) Uani d . 1 1
C C5 0.8218(3) 0.5684(3) 0.8340(3) 0.0279(7) Uani d . 1 1
C C8 0.5345(3) 0.1981(3) 0.6690(3) 0.0335(8) Uani d . 1 1
H H8A 0.4823 0.1794 0.7288 0.04 Uiso calc R 1 1
H H8B 0.4551 0.1931 0.584 0.04 Uiso calc R 1 1
O O1 0.9358(3) 0.0025(2) 0.6860(2) 0.0511(7) Uani d . 1 1
C C16 0.5703(4) -0.0346(3) 0.8019(3) 0.0339(7) Uani d . 1 1
C C15 0.5930(4) -0.0054(3) 0.6821(3) 0.0299(7) Uani d . 1 1
H H15A 0.6644 -0.0636 0.6672 0.036 Uiso calc R 1 1
H H15B 0.4912 -0.0113 0.6128 0.036 Uiso calc R 1 1
C C2 0.9161(4) 0.7613(3) 0.8589(3) 0.0408(8) Uani d . 1 1
H H2 0.9119 0.8378 0.8258 0.049 Uiso calc R 1 1
C C3 1.0224(4) 0.6337(3) 1.0161(3) 0.0393(8) Uani d . 1 1
H H3 1.0948 0.6169 1.097 0.047 Uiso calc R 1 1
C C11 0.9656(4) -0.0587(3) 0.4568(3) 0.0440(9) Uani d . 1 1
C C14 0.9375(5) -0.1775(3) 0.5026(5) 0.0735(14) Uani d . 1 1
H H14A 0.9729 -0.177 0.5937 0.11 Uiso calc R 1 1
H H14B 0.9957 -0.2369 0.4755 0.11 Uiso calc R 1 1
H H14C 0.8256 -0.1957 0.4682 0.11 Uiso calc R 1 1
C C19 0.3794(6) -0.3030(4) 0.8319(4) 0.0722(13) Uani d . 1 1
H H19A 0.2924 -0.2864 0.7542 0.108 Uiso calc R 1 1
H H19B 0.34 -0.3444 0.8893 0.108 Uiso calc R 1 1
H H19C 0.4569 -0.3516 0.814 0.108 Uiso calc R 1 1
C C1 0.8158(4) 0.6794(3) 0.7858(3) 0.0380(8) Uani d . 1 1
H H1 0.7448 0.6984 0.705 0.046 Uiso calc R 1 1
C C12 1.1312(4) -0.0187(4) 0.5169(4) 0.0566(11) Uani d . 1 1
H H12A 1.1436 0.0581 0.484 0.085 Uiso calc R 1 1
H H12B 1.2012 -0.0749 0.499 0.085 Uiso calc R 1 1
H H12C 1.1573 -0.0133 0.6072 0.085 Uiso calc R 1 1
C C18 0.5965(5) -0.2123(4) 1.0045(4) 0.0658(12) Uani d . 1 1
H H18A 0.6712 -0.2602 0.9821 0.099 Uiso calc R 1 1
H H18B 0.5658 -0.2534 1.067 0.099 Uiso calc R 1 1
H H18C 0.6451 -0.1375 1.0386 0.099 Uiso calc R 1 1
C C20 0.3373(5) -0.1108(4) 0.9149(4) 0.0656(12) Uani d . 1 1
H H20A 0.3908 -0.0407 0.9584 0.098 Uiso calc R 1 1
H H20B 0.2886 -0.1516 0.9667 0.098 Uiso calc R 1 1
H H20C 0.2567 -0.0884 0.8357 0.098 Uiso calc R 1 1
C C13 0.9166(5) -0.0569(4) 0.3165(4) 0.0776(15) Uani d . 1 1
H H13A 0.8057 -0.0775 0.279 0.116 Uiso calc R 1 1
H H13B 0.9791 -0.1135 0.2904 0.116 Uiso calc R 1 1
H H13C 0.933 0.0215 0.2892 0.116 Uiso calc R 1 1

loop_
_atom_site_aniso_label
_atom_site_aniso_U_11
_atom_site_aniso_U_22
_atom_site_aniso_U_33
_atom_site_aniso_U_12
_atom_site_aniso_U_13
_atom_site_aniso_U_23
O2 0.0374(12) 0.0399(14) 0.0433(13) 0.0053(11) 0.0224(10) 0.0003(11)
N1 0.0382(15) 0.0331(17) 0.0403(16) -0.0034(14) 0.0067(12) -0.0002(13)
O3 0.0732(17) 0.0544(16) 0.0345(13) -0.0248(14) 0.0262(12) -0.0158(12)
O4 0.0505(13) 0.0322(13) 0.0355(12) -0.0114(11) 0.0213(10) 0.0007(10)
N5 0.0300(13) 0.0248(14) 0.0315(13) -0.0036(12) 0.0151(11) -0.0047(10)
N3 0.0432(15) 0.0378(17) 0.0291(14) 0.0000(14) -0.0020(12) 0.0014(12)
N4 0.0437(16) 0.0287(16) 0.0354(15) -0.0019(14) 0.0015(13) 0.0022(12)
C4 0.0378(18) 0.0237(17) 0.0341(17) 0.0005(15) 0.0044(14) 0.0039(14)
C17 0.058(2) 0.043(2) 0.043(2) -0.012(2) 0.0311(18) 0.0024(16)
C6 0.0325(16) 0.0212(16) 0.0337(17) 0.0046(14) 0.0112(13) 0.0041(13)
C7 0.0296(16) 0.0232(17) 0.0307(16) 0.0021(14) 0.0107(13) -0.0003(13)
C10 0.0341(16) 0.0273(18) 0.0374(18) -0.0035(15) 0.0150(14) 0.0013(14)
C9 0.0305(15) 0.0227(17) 0.0354(17) -0.0017(14) 0.0136(13) 0.0010(13)
N2 0.0302(12) 0.0239(15) 0.0259(13) 0.0025(12) 0.0061(10) 0.0020(11)
C5 0.0308(15) 0.0259(17) 0.0280(15) -0.0020(14) 0.0118(13) -0.0014(13)
C8 0.0284(15) 0.034(2) 0.0391(18) -0.0007(15) 0.0129(14) -0.0032(14)
O1 0.0452(13) 0.0633(18) 0.0441(14) 0.0205(14) 0.0151(11) 0.0161(13)
C16 0.0348(17) 0.0346(19) 0.0352(18) -0.0056(15) 0.0160(14) -0.0026(14)
C15 0.0347(16) 0.0261(17) 0.0297(15) -0.0065(15) 0.0124(13) -0.0057(13)
C2 0.051(2) 0.0250(18) 0.0391(19) -0.0054(17) 0.0077(16) 0.0046(15)
C3 0.0398(18) 0.033(2) 0.0362(19) -0.0009(16) 0.0027(15) 0.0052(15)
C11 0.041(2) 0.037(2) 0.063(2) 0.0023(17) 0.0302(18) -0.0075(17)
C14 0.075(3) 0.035(2) 0.129(4) 0.000(2) 0.060(3) -0.011(3)
C19 0.098(3) 0.058(3) 0.074(3) -0.034(3) 0.047(3) 0.001(2)
C1 0.0471(18) 0.0270(19) 0.0316(17) -0.0006(17) 0.0039(14) 0.0083(14)
C12 0.039(2) 0.054(3) 0.087(3) 0.006(2) 0.035(2) -0.001(2)
C18 0.079(3) 0.077(3) 0.046(2) 0.002(3) 0.029(2) 0.019(2)
C20 0.067(3) 0.082(3) 0.067(3) -0.006(3) 0.048(2) 0.005(2)
C13 0.074(3) 0.106(4) 0.065(3) 0.016(3) 0.041(2) -0.023(3)

loop_
_atom_type_symbol
_atom_type_description
_atom_type_scat_dispersion_real
_atom_type_scat_dispersion_imag
_atom_type_scat_source
C C 0.0033 0.0016 'International Tables Vol C Tables 4.2.6.8 and 6.1.1.4'
H H 0 0 'International Tables Vol C Tables 4.2.6.8 and 6.1.1.4'
N N 0.0061 0.0033 'International Tables Vol C Tables 4.2.6.8 and 6.1.1.4'
O O 0.0106 0.006 'International Tables Vol C Tables 4.2.6.8 and 6.1.1.4'

loop_
_geom_angle_atom_site_label_1
_geom_angle_atom_site_label_2
_geom_angle_atom_site_label_3
_geom_angle
C10 O2 C11 121.7(2)
C3 N1 C2 115.8(3)
C16 O4 C17 122.2(2)
C15 N5 C9 110.9(2)
C15 N5 C8 109.0(2)
C9 N5 C8 109.5(2)
N4 N3 N2 106.8(2)
N3 N4 C7 109.6(2)
C5 C4 C3 117.9(3)
C5 C4 H4 121
C3 C4 H4 121
O4 C17 C19 101.9(3)
O4 C17 C20 109.6(3)
C19 C17 C20 111.3(3)
O4 C17 C18 109.4(3)
C19 C17 C18 111.2(3)
C20 C17 C18 112.8(3)
N2 C6 C7 105.3(3)
N2 C6 H6 127.4
C7 C6 H6 127.4
N4 C7 C6 108.2(3)
N4 C7 C8 121.8(3)
C6 C7 C8 130.0(3)
O1 C10 O2 126.3(3)
O1 C10 C9 124.6(3)
O2 C10 C9 109.1(2)
N5 C9 C10 112.8(2)
N5 C9 H9A 109
C10 C9 H9A 109
N5 C9 H9B 109
C10 C9 H9B 109
H9A C9 H9B 107.8
C6 N2 N3 110.1(3)
C6 N2 C5 129.3(2)
N3 N2 C5 120.5(2)
C4 C5 C1 119.4(3)
C4 C5 N2 120.3(3)
C1 C5 N2 120.3(3)
N5 C8 C7 112.6(2)
N5 C8 H8A 109.1
C7 C8 H8A 109.1
N5 C8 H8B 109.1
C7 C8 H8B 109.1
H8A C8 H8B 107.8
O3 C16 O4 125.4(3)
O3 C16 C15 125.8(3)
O4 C16 C15 108.8(2)
N5 C15 C16 113.2(2)
N5 C15 H15A 108.9
C16 C15 H15A 108.9
N5 C15 H15B 108.9
C16 C15 H15B 108.9
H15A C15 H15B 107.8
N1 C2 C1 125.0(3)
N1 C2 H2 117.5
C1 C2 H2 117.5
N1 C3 C4 124.4(3)
N1 C3 H3 117.8
C4 C3 H3 117.8
O2 C11 C12 110.5(3)
O2 C11 C13 101.8(3)
C12 C11 C13 110.8(3)
O2 C11 C14 109.4(3)
C12 C11 C14 112.6(3)
C13 C11 C14 111.1(4)
C11 C14 H14A 109.5
C11 C14 H14B 109.5
H14A C14 H14B 109.5
C11 C14 H14C 109.5
H14A C14 H14C 109.5
H14B C14 H14C 109.5
C17 C19 H19A 109.5
C17 C19 H19B 109.5
H19A C19 H19B 109.5
C17 C19 H19C 109.5
H19A C19 H19C 109.5
H19B C19 H19C 109.5
C2 C1 C5 117.5(3)
C2 C1 H1 121.2
C5 C1 H1 121.2
C11 C12 H12A 109.5
C11 C12 H12B 109.5
H12A C12 H12B 109.5
C11 C12 H12C 109.5
H12A C12 H12C 109.5
H12B C12 H12C 109.5
C17 C18 H18A 109.5
C17 C18 H18B 109.5
H18A C18 H18B 109.5
C17 C18 H18C 109.5
H18A C18 H18C 109.5
H18B C18 H18C 109.5
C17 C20 H20A 109.5
C17 C20 H20B 109.5
H20A C20 H20B 109.5
C17 C20 H20C 109.5
H20A C20 H20C 109.5
H20B C20 H20C 109.5
C11 C13 H13A 109.5
C11 C13 H13B 109.5
H13A C13 H13B 109.5
C11 C13 H13C 109.5
H13A C13 H13C 109.5
H13B C13 H13C 109.5

loop_
_geom_bond_atom_site_label_1
_geom_bond_atom_site_label_2
_geom_bond_distance
O2 C10 1.328(4)
O2 C11 1.474(4)
N1 C3 1.329(4)
N1 C2 1.335(4)
O3 C16 1.202(4)
O4 C16 1.339(4)
O4 C17 1.486(4)
N5 C15 1.461(4)
N5 C9 1.464(4)
N5 C8 1.466(4)
N3 N4 1.308(4)
N3 N2 1.356(3)
N4 C7 1.358(4)
C4 C5 1.377(4)
C4 C3 1.379(4)
C4 H4 0.95
C17 C19 1.499(5)
C17 C20 1.506(5)
C17 C18 1.508(5)
C6 N2 1.355(4)
C6 C7 1.359(4)
C6 H6 0.95
C7 C8 1.489(4)
C10 O1 1.200(4)
C10 C9 1.514(4)
C9 H9A 0.99
C9 H9B 0.99
N2 C5 1.421(4)
C5 C1 1.380(4)
C8 H8A 0.99
C8 H8B 0.99
C16 C15 1.501(4)
C15 H15A 0.99
C15 H15B 0.99
C2 C1 1.371(4)
C2 H2 0.95
C3 H3 0.95
C11 C12 1.497(5)
C11 C13 1.512(5)
C11 C14 1.513(5)
C14 H14A 0.98
C14 H14B 0.98
C14 H14C 0.98
C19 H19A 0.98
C19 H19B 0.98
C19 H19C 0.98
C1 H1 0.95
C12 H12A 0.98
C12 H12B 0.98
C12 H12C 0.98
C18 H18A 0.98
C18 H18B 0.98
C18 H18C 0.98
C20 H20A 0.98
C20 H20B 0.98
C20 H20C 0.98
C13 H13A 0.98
C13 H13B 0.98
C13 H13C 0.98

loop_
_geom_hbond_atom_site_label_D
_geom_hbond_atom_site_label_H
_geom_hbond_atom_site_label_A
_geom_hbond_site_symmetry_A
_geom_hbond_distance_DH
_geom_hbond_distance_HA
_geom_hbond_distance_DA
_geom_hbond_angle_DHA
C2 H2 O1 1_565 0.95 2.54 3.443(4) 160
C6 H6 N1 2_747 0.95 2.31 3.252(4) 173
C9 H9B N3 2_646 0.99 2.50 3.449(4) 160
C18 H18A Cg1 1_545 0.98 2.91 3.864(4) 166

loop_
_cod_related_entry_id
_cod_related_entry_database
_cod_related_entry_code
1 ChemSpider 30658174
